data_2101759
loop_
_publ_author_name
'Marsh, R. E.'

_publ_section_title
;
 The perils of <i>Cc</i> revisited
;
_journal_issue 2
_journal_name_full 'Acta Crystallographica Section B'
_journal_page_first 317
_journal_page_last 322
_journal_paper_doi 10.1107/S010876819601381X
_journal_volume 53
_journal_year 1997
_chemical_formula_moiety 'C44 H37 O P2 Cl Ru'
_chemical_formula_sum 'C44 H37 Cl O P2 Ru'
_space_group_IT_number 15
_symmetry_cell_setting monoclinic
_symmetry_space_group_name_Hall '-C 2yc'
_symmetry_space_group_name_H-M 'C 1 2/c 1'
_audit_creation_method CSD-QUEST3D-V5
_cell_angle_alpha 90
_cell_angle_beta 94.700(10)
_cell_angle_gamma 90
_cell_formula_units_Z 4
_cell_length_a 12.9670(10)
_cell_length_b 13.8010(10)
_cell_length_c 20.368(2)
_cell_volume 3632.8(5)
_cod_data_source_file an0533.cif
_cod_data_source_block CSD_CIF_MIF_KEYKUU01
_cod_depositor_comments
;
 Marking attached hydrogen atoms.

 Antanas Vaitkus,
 2017-01-27

  Added moiety chemical formula from Marsh (1997) paper. The summary
  chemical formula is calculated from moiety formula using 'AdHocParser'
  (svn://www.crystallography.net/cod-tools/trunk/Formulae/AdHocParser.yp,
  revision 1441.)

  Removing 21 atoms which were symmetric equivalents of the atoms from
  the asymmetric unit.

  Andrius Merkys
  2013-11-06
;
_cod_original_sg_symbol_H-M 'C 2/c'
_cod_database_code 2101759

loop_
_symmetry_equiv_pos_as_xyz
x,y,z
-x,y,1/2-z
1/2+x,1/2+y,z
1/2-x,1/2+y,1/2-z
-x,-y,-z
x,-y,-1/2+z
-1/2-x,-1/2-y,-z
-1/2+x,-1/2-y,-1/2+z

loop_
_atom_site_label
_atom_site_fract_x
_atom_site_fract_y
_atom_site_fract_z
_atom_site_type_symbol
_atom_site_attached_hydrogens
Ru1 .0 .27947 .25 Ru 0
P1 -.0934 .2690 .1446 P 0
C1 .0 .4284 .25 C 0
C2 .0624 .4789 .2090 C 1
C3 .0624 .5798 .2071 C 1
C4 .0 .6303 .25 C 0
C5 .0 .7416 .25 C 3
C6 -.1348 .1428 .1302 C 0
C7 -.1358 .0800 .1838 C 1
C8 -.1678 -.0158 .1742 C 1
C9 -.1988 -.0487 .1110 C 1
C10 -.1980 .0142 .0574 C 1
C11 -.1660 .1100 .0670 C 1
C12 -.2106 .3427 .1331 C 0
C13 -.3070 .3024 .1145 C 1
C14 -.3947 .3612 .1077 C 1
C15 -.3858 .4604 .1195 C 1
C16 -.2894 .5007 .1380 C 1
C17 -.2018 .4418 .1448 C 1
C18 -.0258 .2936 .0709 C 0
C19 .0574 .2338 .0602 C 1
C20 .1122 .2476 .0052 C 1
C21 .0839 .3210 -.0393 C 1
C22 .0006 .3808 -.0287 C 1
C23 -.0542 .3672 .0264 C 1

loop_
_atom_type_symbol
C
P
Ru
